data_7045322
loop_
_publ_author_name
'Kachi-Terajima, Chihiro'
'Shimoyama, Takeru'
'Ishigami, Takahiro'
'Ikeda, Mari'
'Habata, Yoichi'

_publ_section_title
;
 A hemiaminal-ether structure stabilized by lanthanide complexes with an
 imidazole-based Schiff base ligand.
;
_journal_issue 8
_journal_name_full 'Dalton transactions (Cambridge, England : 2003)'
_journal_page_first 2638
_journal_page_last 2645
_journal_paper_doi 10.1039/c7dt04843b
_journal_volume 47
_journal_year 2018
_chemical_formula_sum 'C18 H27 N12 O11 Tb'
_chemical_formula_weight 746.43
_chemical_name_common TbL'-OMe
_space_group_crystal_system triclinic
_space_group_IT_number 2
_space_group_name_Hall '-P 1'
_space_group_name_H-M_alt 'P -1'
_symmetry_space_group_name_Hall '-P 1'
_symmetry_space_group_name_H-M 'P -1'
_atom_sites_solution_hydrogens mixed
_audit_creation_method SHELXL-2014/7
_audit_update_record
;
2018-01-17 deposited with the CCDC.
2018-01-18 downloaded from the CCDC.
;
_cell_angle_alpha 109.5260(10)
_cell_angle_beta 94.3410(10)
_cell_angle_gamma 100.0260(10)
_cell_formula_units_Z 2
_cell_length_a 8.5547(5)
_cell_length_b 11.6314(6)
_cell_length_c 14.5948(8)
_cell_measurement_reflns_used 5545
_cell_measurement_temperature 100
_cell_measurement_theta_max 30.68
_cell_measurement_theta_min 2.44
_cell_volume 1333.71(13)
_computing_cell_refinement 'Bruker SMART APEX-II'
_computing_data_collection 'Bruker SMART APEX-II'
_computing_data_reduction 'Bruker SAINT'
_computing_molecular_graphics 'Bruker SHELXTL'
_computing_publication_material 'Bruker SHELXTL'
_computing_structure_refinement 'SHELXL-2014/7 (Sheldrick, 2014)'
_computing_structure_solution 'Bruker SHELXTL'
_diffrn_ambient_temperature 100
_diffrn_detector_area_resol_mean 8.333
_diffrn_measured_fraction_theta_full 0.991
_diffrn_measured_fraction_theta_max 0.874
_diffrn_measurement_device_type 'CCD area detector'
_diffrn_measurement_method 'phi and omega scans'
_diffrn_radiation_type MoK\a
_diffrn_radiation_wavelength 0.71073
_diffrn_reflns_av_R_equivalents 0.0166
_diffrn_reflns_av_unetI/netI 0.0391
_diffrn_reflns_Laue_measured_fraction_full 0.991
_diffrn_reflns_Laue_measured_fraction_max 0.874
_diffrn_reflns_limit_h_max 12
_diffrn_reflns_limit_h_min -11
_diffrn_reflns_limit_k_max 7
_diffrn_reflns_limit_k_min -16
_diffrn_reflns_limit_l_max 20
_diffrn_reflns_limit_l_min -21
_diffrn_reflns_number 9959
_diffrn_reflns_point_group_measured_fraction_full 0.991
_diffrn_reflns_point_group_measured_fraction_max 0.874
_diffrn_reflns_theta_full 25.242
_diffrn_reflns_theta_max 30.967
_diffrn_reflns_theta_min 1.959
_diffrn_source 'fine-focus sealed tube'
_exptl_absorpt_coefficient_mu 2.732
_exptl_absorpt_correction_type empirical
_exptl_absorpt_process_details 'SADABS; Sheldrick 1996'
_exptl_crystal_colour colorless
_exptl_crystal_density_diffrn 1.859
_exptl_crystal_description prism
_exptl_crystal_F_000 744
_exptl_crystal_size_max 0.280
_exptl_crystal_size_mid 0.220
_exptl_crystal_size_min 0.070
_exptl_transmission_factor_max 0.8320
_exptl_transmission_factor_min 0.5150
_refine_diff_density_max 1.487
_refine_diff_density_min -1.098
_refine_diff_density_rms 0.112
_refine_ls_extinction_method none
_refine_ls_goodness_of_fit_ref 1.035
_refine_ls_hydrogen_treatment mixed
_refine_ls_matrix_type full
_refine_ls_number_parameters 389
_refine_ls_number_reflns 7410
_refine_ls_number_restraints 0
_refine_ls_restrained_S_all 1.035
_refine_ls_R_factor_all 0.0313
_refine_ls_R_factor_gt 0.0260
_refine_ls_shift/su_max 0.001
_refine_ls_shift/su_mean 0.000
_refine_ls_structure_factor_coef Fsqd
_refine_ls_weighting_details 'w=1/[\s^2^(Fo^2^)+(0.0279P)^2^+0.3783P] where P=(Fo^2^+2Fc^2^)/3'
_refine_ls_weighting_scheme calc
_refine_ls_wR_factor_gt 0.0579
_refine_ls_wR_factor_ref 0.0601
_reflns_Friedel_coverage 0.000
_reflns_number_gt 6694
_reflns_number_total 7410
_reflns_threshold_expression 'I > 2\s(I)'
_cod_data_source_file c7dt04843b2.cif
_cod_data_source_block TbLOMe
_cod_depositor_comments 'Adding full bibliography for 7045322--7045325.cif.'
_cod_database_code 7045322
_shelx_shelxl_version_number 2014/7
_shelx_space_group_comment
;
The symmetry employed for this shelxl refinement is uniquely defined
by the following loop, which should always be used as a source of
symmetry information in preference to the above space-group names.
They are only intended as comments.
;
_shelx_estimated_absorpt_t_min 0.515
_shelx_estimated_absorpt_t_max 0.832

loop_
_space_group_symop_operation_xyz
'x, y, z'
'-x, -y, -z'

loop_
_atom_site_label
_atom_site_type_symbol
_atom_site_fract_x
_atom_site_fract_y
_atom_site_fract_z
_atom_site_U_iso_or_equiv
_atom_site_adp_type
_atom_site_occupancy
_atom_site_site_symmetry_order
_atom_site_calc_flag
_atom_site_refinement_flags_posn
_atom_site_refinement_flags_adp
C1 C 0.1384(3) 0.5382(2) 0.28045(18) 0.0166(5) Uani 1 1 d . .
H1A H 0.0556 0.5870 0.2770 0.020 Uiso 1 1 calc R U
H1B H 0.2410 0.5978 0.3128 0.020 Uiso 1 1 calc R U
C2 C 0.0905(3) 0.4574(3) 0.34139(19) 0.0178(5) Uani 1 1 d . .
H2A H 0.0761 0.5104 0.4078 0.021 Uiso 1 1 calc R U
H2B H -0.0122 0.3975 0.3097 0.021 Uiso 1 1 calc R U
C3 C 0.2766(3) 0.3940(2) 0.43291(18) 0.0146(5) Uani 1 1 d . .
H3 H 0.2333 0.4344 0.4902 0.017 Uiso 1 1 calc R U
C4 C 0.4113(3) 0.3356(2) 0.43916(18) 0.0144(5) Uani 1 1 d . .
C5 C 0.4945(3) 0.3206(2) 0.51658(18) 0.0172(5) Uani 1 1 d . .
H5 H 0.4740 0.3451 0.5827 0.021 Uiso 1 1 calc R U
C6 C 0.6006(3) 0.2453(2) 0.38200(19) 0.0182(5) Uani 1 1 d . .
H6 H 0.6700 0.2075 0.3390 0.022 Uiso 1 1 calc R U
C7 C -0.0036(3) 0.4020(3) 0.11853(19) 0.0200(5) Uani 1 1 d . .
H7A H -0.0212 0.4464 0.0726 0.024 Uiso 1 1 calc R U
H7B H -0.0874 0.4127 0.1621 0.024 Uiso 1 1 calc R U
C8 C -0.0228(3) 0.2641(3) 0.0598(2) 0.0217(5) Uani 1 1 d . .
H8A H -0.1374 0.2256 0.0348 0.026 Uiso 1 1 calc R U
H8B H 0.0368 0.2531 0.0029 0.026 Uiso 1 1 calc R U
C9 C -0.0553(3) 0.1216(3) 0.1437(2) 0.0260(6) Uani 1 1 d . .
H9 H -0.1645 0.0952 0.1144 0.031 Uiso 1 1 calc R U
C10 C 0.0065(4) 0.0692(3) 0.2115(2) 0.0246(6) Uani 1 1 d . .
C11 C -0.0676(4) -0.0137(3) 0.2510(2) 0.0362(8) Uani 1 1 d . .
H11 H -0.1770 -0.0558 0.2362 0.043 Uiso 1 1 calc R U
C12 C 0.1859(4) 0.0516(3) 0.3140(2) 0.0272(6) Uani 1 1 d . .
H12 H 0.2847 0.0613 0.3530 0.033 Uiso 1 1 calc R U
C13 C 0.2598(3) 0.5324(2) 0.13203(19) 0.0165(5) Uani 1 1 d . .
C14 C 0.3033(3) 0.4413(2) 0.04304(19) 0.0163(5) Uani 1 1 d . .
C15 C 0.3055(3) 0.4412(3) -0.0499(2) 0.0197(5) Uani 1 1 d . .
H15 H 0.2794 0.5027 -0.0743 0.024 Uiso 1 1 calc R U
C16 C 0.3787(3) 0.2731(3) -0.03907(19) 0.0188(5) Uani 1 1 d . .
H16 H 0.4133 0.1963 -0.0566 0.023 Uiso 1 1 calc R U
C17 C 0.2059(5) 0.7379(3) 0.1706(2) 0.0353(8) Uani 1 1 d . .
H17A H 0.1250 0.7354 0.2144 0.053 Uiso 1 1 calc R U
H17B H 0.1898 0.7966 0.1375 0.053 Uiso 1 1 calc R U
H17C H 0.3132 0.7652 0.2091 0.053 Uiso 1 1 calc R U
C18 C 0.4133(4) 0.0924(3) 0.6405(2) 0.0313(7) Uani 1 1 d . .
H18A H 0.4994 0.1095 0.6032 0.047 Uiso 1 1 calc R U
H18B H 0.3199 0.0353 0.5950 0.047 Uiso 1 1 calc R U
H18C H 0.4505 0.0541 0.6862 0.047 Uiso 1 1 calc R U
H13 H 0.353(3) 0.581(3) 0.180(2) 0.011(7) Uiso 1 1 d . .
H19 H 0.303(4) 0.214(4) 0.661(3) 0.036(11) Uiso 1 1 d . .
N1 N 0.1566(2) 0.4608(2) 0.17953(15) 0.0153(4) Uani 1 1 d . .
N2 N 0.2174(2) 0.3899(2) 0.34855(15) 0.0144(4) Uani 1 1 d . .
N3 N 0.4787(2) 0.2875(2) 0.35483(15) 0.0154(4) Uani 1 1 d . .
N4 N 0.6145(3) 0.2626(2) 0.47841(16) 0.0176(4) Uani 1 1 d . .
H4 H 0.6873 0.2406 0.5112 0.021 Uiso 1 1 calc R U
N5 N 0.0401(3) 0.2045(2) 0.12394(16) 0.0195(4) Uani 1 1 d . .
N6 N 0.1675(3) 0.1097(2) 0.25181(16) 0.0202(5) Uani 1 1 d . .
N7 N 0.0477(4) -0.0232(2) 0.31568(19) 0.0360(7) Uani 1 1 d . .
H7 H 0.0345 -0.0699 0.3522 0.043 Uiso 1 1 calc R U
N8 N 0.3492(2) 0.3345(2) 0.04975(16) 0.0161(4) Uani 1 1 d . .
N9 N 0.3533(3) 0.3330(2) -0.10151(16) 0.0186(4) Uani 1 1 d . .
H9A H 0.3651 0.3079 -0.1640 0.022 Uiso 1 1 calc R U
N10 N 0.3929(3) 0.0300(2) 0.09100(16) 0.0190(4) Uani 1 1 d . .
N11 N 0.6312(2) 0.4632(2) 0.25318(16) 0.0167(4) Uani 1 1 d . .
N12 N -0.0281(3) 0.1916(2) 0.53049(18) 0.0229(5) Uani 1 1 d . .
O1 O 0.1910(2) 0.61718(18) 0.09941(14) 0.0221(4) Uani 1 1 d . .
O2 O 0.4822(2) 0.10024(18) 0.17006(14) 0.0225(4) Uani 1 1 d . .
O3 O 0.2907(2) 0.07756(18) 0.05654(14) 0.0208(4) Uani 1 1 d . .
O4 O 0.4034(2) -0.07877(17) 0.04991(16) 0.0259(4) Uani 1 1 d . .
O5 O 0.4929(2) 0.48587(16) 0.26959(13) 0.0155(3) Uani 1 1 d . .
O6 O 0.6351(2) 0.35267(17) 0.20106(14) 0.0191(4) Uani 1 1 d . .
O7 O 0.7526(2) 0.5462(2) 0.28691(17) 0.0309(5) Uani 1 1 d . .
O8 O 0.0928(3) 0.1569(2) 0.55765(17) 0.0339(5) Uani 1 1 d . .
O9 O -0.1559(2) 0.1690(2) 0.56589(15) 0.0258(4) Uani 1 1 d . .
O10 O -0.0252(3) 0.2446(2) 0.47018(19) 0.0379(6) Uani 1 1 d . .
O11 O 0.3697(2) 0.20634(19) 0.69425(15) 0.0227(4) Uani 1 1 d . .
Tb1 Tb 0.32910(2) 0.27428(2) 0.19790(2) 0.01205(4) Uani 1 1 d . .

loop_
_atom_site_aniso_label
_atom_site_aniso_U_11
_atom_site_aniso_U_22
_atom_site_aniso_U_33
_atom_site_aniso_U_23
_atom_site_aniso_U_13
_atom_site_aniso_U_12
C1 0.0169(11) 0.0211(12) 0.0137(11) 0.0053(10) 0.0049(9) 0.0097(10)
C2 0.0168(11) 0.0248(13) 0.0142(12) 0.0068(10) 0.0061(9) 0.0090(10)
C3 0.0167(11) 0.0131(11) 0.0134(11) 0.0037(9) 0.0060(9) 0.0023(9)
C4 0.0162(11) 0.0127(11) 0.0124(11) 0.0031(9) 0.0023(9) 0.0010(9)
C5 0.0223(12) 0.0170(12) 0.0124(11) 0.0049(9) 0.0026(9) 0.0050(10)
C6 0.0213(12) 0.0195(12) 0.0162(12) 0.0078(10) 0.0036(10) 0.0073(10)
C7 0.0127(11) 0.0311(14) 0.0158(12) 0.0073(11) 0.0016(9) 0.0061(10)
C8 0.0161(12) 0.0298(14) 0.0165(13) 0.0070(11) -0.0003(10) 0.0013(11)
C9 0.0218(13) 0.0272(14) 0.0192(13) 0.0001(11) 0.0016(11) -0.0029(11)
C10 0.0296(14) 0.0193(13) 0.0175(13) 0.0018(10) 0.0052(11) -0.0049(11)
C11 0.0464(19) 0.0276(16) 0.0232(15) 0.0041(13) 0.0118(14) -0.0143(14)
C12 0.0461(18) 0.0146(12) 0.0201(14) 0.0052(11) 0.0096(12) 0.0042(12)
C13 0.0184(12) 0.0196(12) 0.0147(12) 0.0074(10) 0.0033(9) 0.0091(10)
C14 0.0151(11) 0.0197(12) 0.0167(12) 0.0079(10) 0.0037(9) 0.0068(10)
C15 0.0201(12) 0.0257(14) 0.0192(13) 0.0123(11) 0.0058(10) 0.0101(11)
C16 0.0198(12) 0.0202(12) 0.0176(12) 0.0071(10) 0.0057(10) 0.0052(10)
C17 0.062(2) 0.0233(15) 0.0232(15) 0.0061(12) 0.0043(15) 0.0196(15)
C18 0.0331(16) 0.0245(15) 0.0333(17) 0.0044(13) 0.0088(13) 0.0081(13)
N1 0.0119(9) 0.0219(11) 0.0113(10) 0.0044(8) 0.0015(7) 0.0048(8)
N2 0.0137(9) 0.0162(10) 0.0143(10) 0.0062(8) 0.0042(8) 0.0034(8)
N3 0.0195(10) 0.0164(10) 0.0119(10) 0.0056(8) 0.0040(8) 0.0062(8)
N4 0.0213(11) 0.0189(10) 0.0128(10) 0.0055(8) -0.0004(8) 0.0066(9)
N5 0.0167(10) 0.0223(11) 0.0164(11) 0.0043(9) 0.0030(8) 0.0010(9)
N6 0.0293(12) 0.0151(10) 0.0155(11) 0.0050(8) 0.0064(9) 0.0021(9)
N7 0.0650(19) 0.0166(12) 0.0234(13) 0.0080(10) 0.0139(13) -0.0044(12)
N8 0.0167(10) 0.0172(10) 0.0158(10) 0.0062(8) 0.0046(8) 0.0051(8)
N9 0.0208(11) 0.0240(11) 0.0134(10) 0.0074(9) 0.0054(8) 0.0082(9)
N10 0.0221(11) 0.0169(10) 0.0181(11) 0.0052(9) 0.0079(9) 0.0038(9)
N11 0.0146(10) 0.0201(11) 0.0146(10) 0.0048(8) 0.0034(8) 0.0041(8)
N12 0.0246(12) 0.0189(11) 0.0218(12) 0.0040(9) -0.0023(9) 0.0044(9)
O1 0.0313(10) 0.0220(10) 0.0168(9) 0.0075(8) 0.0018(8) 0.0151(8)
O2 0.0257(10) 0.0214(10) 0.0175(9) 0.0021(8) 0.0017(8) 0.0079(8)
O3 0.0246(10) 0.0192(9) 0.0168(9) 0.0027(7) 0.0021(7) 0.0078(8)
O4 0.0280(10) 0.0130(9) 0.0333(12) 0.0019(8) 0.0097(9) 0.0055(8)
O5 0.0134(8) 0.0173(8) 0.0160(9) 0.0044(7) 0.0039(7) 0.0056(7)
O6 0.0199(9) 0.0173(9) 0.0202(9) 0.0045(7) 0.0078(7) 0.0066(7)
O7 0.0139(9) 0.0257(11) 0.0415(13) 0.0000(9) 0.0028(8) -0.0010(8)
O8 0.0268(11) 0.0295(12) 0.0408(13) 0.0076(10) -0.0101(9) 0.0102(9)
O9 0.0305(11) 0.0319(11) 0.0233(10) 0.0151(9) 0.0095(8) 0.0150(9)
O10 0.0367(12) 0.0447(14) 0.0490(15) 0.0329(13) 0.0159(11) 0.0149(11)
O11 0.0260(10) 0.0257(10) 0.0180(10) 0.0066(8) 0.0033(8) 0.0114(9)
Tb1 0.01385(6) 0.01262(6) 0.00974(6) 0.00357(4) 0.00251(4) 0.00340(4)

loop_
_atom_type_symbol
_atom_type_description
_atom_type_scat_dispersion_real
_atom_type_scat_dispersion_imag
_atom_type_scat_source
C C 0.0033 0.0016 'International Tables Vol C Tables 4.2.6.8 and 6.1.1.4'
H H 0.0000 0.0000 'International Tables Vol C Tables 4.2.6.8 and 6.1.1.4'
N N 0.0061 0.0033 'International Tables Vol C Tables 4.2.6.8 and 6.1.1.4'
O O 0.0106 0.0060 'International Tables Vol C Tables 4.2.6.8 and 6.1.1.4'
Tb Tb -0.1723 4.1537 'International Tables Vol C Tables 4.2.6.8 and 6.1.1.4'

loop_
_geom_angle_atom_site_label_1
_geom_angle_atom_site_label_2
_geom_angle_atom_site_label_3
_geom_angle
N1 C1 C2 111.2(2)
N1 C1 H1A 109.4
C2 C1 H1A 109.4
N1 C1 H1B 109.4
C2 C1 H1B 109.4
H1A C1 H1B 108.0
N2 C2 C1 108.39(19)
N2 C2 H2A 110.0
C1 C2 H2A 110.0
N2 C2 H2B 110.0
C1 C2 H2B 110.0
H2A C2 H2B 108.4
N2 C3 C4 118.5(2)
N2 C3 H3 120.8
C4 C3 H3 120.8
C5 C4 N3 109.8(2)
C5 C4 C3 131.8(2)
N3 C4 C3 118.3(2)
C4 C5 N4 105.4(2)
C4 C5 H5 127.3
N4 C5 H5 127.3
N3 C6 N4 111.4(2)
N3 C6 H6 124.3
N4 C6 H6 124.3
N1 C7 C8 113.7(2)
N1 C7 H7A 108.8
C8 C7 H7A 108.8
N1 C7 H7B 108.8
C8 C7 H7B 108.8
H7A C7 H7B 107.7
N5 C8 C7 108.4(2)
N5 C8 H8A 110.0
C7 C8 H8A 110.0
N5 C8 H8B 110.0
C7 C8 H8B 110.0
H8A C8 H8B 108.4
N5 C9 C10 118.4(3)
N5 C9 H9 120.8
C10 C9 H9 120.8
C11 C10 N6 109.6(3)
C11 C10 C9 131.5(3)
N6 C10 C9 118.8(2)
N7 C11 C10 105.8(3)
N7 C11 H11 127.1
C10 C11 H11 127.1
N6 C12 N7 111.8(3)
N6 C12 H12 124.1
N7 C12 H12 124.1
O1 C13 N1 116.3(2)
O1 C13 C14 106.5(2)
N1 C13 C14 107.9(2)
O1 C13 H13 107.2(16)
N1 C13 H13 106.6(16)
C14 C13 H13 112.6(17)
C15 C14 N8 109.8(2)
C15 C14 C13 131.0(2)
N8 C14 C13 119.2(2)
C14 C15 N9 105.7(2)
C14 C15 H15 127.1
N9 C15 H15 127.1
N8 C16 N9 111.5(2)
N8 C16 H16 124.2
N9 C16 H16 124.2
O1 C17 H17A 109.5
O1 C17 H17B 109.5
H17A C17 H17B 109.5
O1 C17 H17C 109.5
H17A C17 H17C 109.5
H17B C17 H17C 109.5
O11 C18 H18A 109.5
O11 C18 H18B 109.5
H18A C18 H18B 109.5
O11 C18 H18C 109.5
H18A C18 H18C 109.5
H18B C18 H18C 109.5
C13 N1 C1 112.4(2)
C13 N1 C7 110.8(2)
C1 N1 C7 110.40(19)
C13 N1 Tb1 104.75(13)
C1 N1 Tb1 106.92(14)
C7 N1 Tb1 111.41(15)
C3 N2 C2 119.4(2)
C3 N2 Tb1 119.64(16)
C2 N2 Tb1 120.89(15)
C6 N3 C4 105.6(2)
C6 N3 Tb1 136.89(17)
C4 N3 Tb1 116.78(15)
C6 N4 C5 107.9(2)
C6 N4 H4 126.1
C5 N4 H4 126.1
C9 N5 C8 119.1(2)
C9 N5 Tb1 121.72(19)
C8 N5 Tb1 119.12(16)
C12 N6 C10 104.9(2)
C12 N6 Tb1 139.1(2)
C10 N6 Tb1 115.87(17)
C12 N7 C11 107.9(3)
C12 N7 H7 126.1
C11 N7 H7 126.1
C16 N8 C14 105.2(2)
C16 N8 Tb1 131.46(17)
C14 N8 Tb1 122.69(16)
C16 N9 C15 107.8(2)
C16 N9 H9A 126.1
C15 N9 H9A 126.1
O4 N10 O2 121.9(2)
O4 N10 O3 121.6(2)
O2 N10 O3 116.5(2)
O7 N11 O6 122.7(2)
O7 N11 O5 120.6(2)
O6 N11 O5 116.7(2)
O10 N12 O8 121.8(3)
O10 N12 O9 120.1(2)
O8 N12 O9 118.1(2)
C17 O1 C13 115.5(2)
N10 O2 Tb1 94.24(14)
N10 O3 Tb1 97.52(14)
N11 O5 Tb1 99.89(14)
N11 O6 Tb1 92.40(13)
C18 O11 H19 107(3)
O5 Tb1 O3 142.95(6)
O5 Tb1 N3 73.72(6)
O3 Tb1 N3 117.92(7)
O5 Tb1 N8 78.57(6)
O3 Tb1 N8 73.83(7)
N3 Tb1 N8 144.35(7)
O5 Tb1 N5 129.09(7)
O3 Tb1 N5 70.41(7)
N3 Tb1 N5 133.93(7)
N8 Tb1 N5 81.32(7)
O5 Tb1 N2 71.86(6)
O3 Tb1 N2 145.02(7)
N3 Tb1 N2 65.86(7)
N8 Tb1 N2 125.27(7)
N5 Tb1 N2 83.10(7)
O5 Tb1 O2 115.40(6)
O3 Tb1 O2 51.02(6)
N3 Tb1 O2 69.23(6)
N8 Tb1 O2 104.28(7)
N5 Tb1 O2 114.74(7)
N2 Tb1 O2 129.79(6)
O5 Tb1 N6 139.50(7)
O3 Tb1 N6 74.86(7)
N3 Tb1 N6 73.49(7)
N8 Tb1 N6 140.11(7)
N5 Tb1 N6 65.22(7)
N2 Tb1 N6 73.44(7)
O2 Tb1 N6 73.35(7)
O5 Tb1 O6 50.60(6)
O3 Tb1 O6 97.79(6)
N3 Tb1 O6 70.49(6)
N8 Tb1 O6 74.68(6)
N5 Tb1 O6 155.50(7)
N2 Tb1 O6 114.81(6)
O2 Tb1 O6 67.71(6)
N6 Tb1 O6 133.96(7)
O5 Tb1 N1 67.57(6)
O3 Tb1 N1 117.83(6)
N3 Tb1 N1 123.57(6)
N8 Tb1 N1 62.37(6)
N5 Tb1 N1 61.64(7)
N2 Tb1 N1 64.03(6)
O2 Tb1 N1 166.11(6)
N6 Tb1 N1 113.86(7)
O6 Tb1 N1 109.66(6)

loop_
_geom_bond_atom_site_label_1
_geom_bond_atom_site_label_2
_geom_bond_distance
C1 N1 1.484(3)
C1 C2 1.524(4)
C1 H1A 0.9900
C1 H1B 0.9900
C2 N2 1.463(3)
C2 H2A 0.9900
C2 H2B 0.9900
C3 N2 1.278(3)
C3 C4 1.448(3)
C3 H3 0.9500
C4 C5 1.366(3)
C4 N3 1.385(3)
C5 N4 1.377(3)
C5 H5 0.9500
C6 N3 1.316(3)
C6 N4 1.346(3)
C6 H6 0.9500
C7 N1 1.490(3)
C7 C8 1.518(4)
C7 H7A 0.9900
C7 H7B 0.9900
C8 N5 1.461(3)
C8 H8A 0.9900
C8 H8B 0.9900
C9 N5 1.275(4)
C9 C10 1.438(4)
C9 H9 0.9500
C10 C11 1.370(4)
C10 N6 1.390(4)
C11 N7 1.357(5)
C11 H11 0.9500
C12 N6 1.316(4)
C12 N7 1.348(4)
C12 H12 0.9500
C13 O1 1.421(3)
C13 N1 1.475(3)
C13 C14 1.497(3)
C13 H13 0.97(3)
C14 C15 1.357(3)
C14 N8 1.397(3)
C15 N9 1.382(3)
C15 H15 0.9500
C16 N8 1.322(3)
C16 N9 1.345(3)
C16 H16 0.9500
C17 O1 1.418(3)
C17 H17A 0.9800
C17 H17B 0.9800
C17 H17C 0.9800
C18 O11 1.426(3)
C18 H18A 0.9800
C18 H18B 0.9800
C18 H18C 0.9800
N1 Tb1 2.899(2)
N2 Tb1 2.519(2)
N3 Tb1 2.482(2)
N4 H4 0.8800
N5 Tb1 2.499(2)
N6 Tb1 2.538(2)
N7 H7 0.8800
N8 Tb1 2.494(2)
N9 H9A 0.8800
N10 O4 1.229(3)
N10 O2 1.266(3)
N10 O3 1.269(3)
N11 O7 1.228(3)
N11 O6 1.264(3)
N11 O5 1.279(3)
N12 O10 1.231(3)
N12 O8 1.257(3)
N12 O9 1.268(3)
O2 Tb1 2.5362(19)
O3 Tb1 2.4658(19)
O5 Tb1 2.4436(18)
O6 Tb1 2.6092(18)
O11 H19 0.75(3)
